data_4067865
loop_
_publ_author_name
'Buchner, Magnus R.'
'Bechlars, Bettina'
'Wahl, Bernhard'
'Ruhland, Klaus'

_publ_section_title
;
 Influence of Electronically and Sterically Tunable Cinnamate Ligands on
 the Spectroscopic, Kinetic, and Thermodynamic Properties of
 Bis(triphenylphosphine)palladium(0) Olefin Complexes
;
_journal_issue 2
_journal_name_full Organometallics
_journal_page_first 588
_journal_paper_doi 10.1021/om200849n
_journal_volume 31
_journal_year 2012
_chemical_formula_sum 'C56 H53 N O5 P2 Pd'
_chemical_formula_weight 988.33
_chemical_name_systematic
; 
 ? 
;
_space_group_IT_number 2
_symmetry_cell_setting triclinic
_symmetry_space_group_name_Hall '-P 1'
_symmetry_space_group_name_H-M 'P -1'
_atom_sites_solution_hydrogens geom
_atom_sites_solution_primary direct
_atom_sites_solution_secondary difmap
_audit_creation_method SHELXL-97
_cell_angle_alpha 114.200(2)
_cell_angle_beta 90.494(2)
_cell_angle_gamma 106.366(2)
_cell_formula_units_Z 2
_cell_length_a 9.7516(2)
_cell_length_b 15.3223(2)
_cell_length_c 18.6487(4)
_cell_measurement_reflns_used 22758
_cell_measurement_temperature 150(2)
_cell_measurement_theta_max 32.6776
_cell_measurement_theta_min 2.7099
_cell_volume 2413.93(10)
_computing_cell_refinement
;
CrysAlis RED, Oxford Diffraction Ltd.,
Version 1.171.33.34d (release 27-02-2009 CrysAlis171 .NET)
(compiled Feb 27 2009,15:38:38)
;
_computing_data_collection
;
CrysAlis CCD, Oxford Diffraction Ltd.,
Version 1.171.33.34d (release 27-02-2009 CrysAlis171 .NET)
(compiled Feb 27 2009,15:38:38)
;
_computing_data_reduction
;
CrysAlis RED, Oxford Diffraction Ltd.,
Version 1.171.33.34d (release 27-02-2009 CrysAlis171 .NET)
(compiled Feb 27 2009,15:38:38)
;
_computing_structure_refinement 'SHELXL-97 (Sheldrick, 1997)'
_computing_structure_solution 'SHELXS-97 (Sheldrick, 1990)'
_diffrn_ambient_temperature 150(2)
_diffrn_detector_area_resol_mean 16.0238
_diffrn_measured_fraction_theta_full 0.995
_diffrn_measured_fraction_theta_max 0.995
_diffrn_measurement_device_type 'Goniometer KM4/Xcalibur, detector: Sapphire3'
_diffrn_radiation_monochromator graphite
_diffrn_radiation_source 'Enhance (Mo) X-ray Source'
_diffrn_radiation_type MoK\a
_diffrn_radiation_wavelength 0.71073
_diffrn_reflns_av_R_equivalents 0.0162
_diffrn_reflns_av_sigmaI/netI 0.0329
_diffrn_reflns_limit_h_max 11
_diffrn_reflns_limit_h_min -11
_diffrn_reflns_limit_k_max 18
_diffrn_reflns_limit_k_min -14
_diffrn_reflns_limit_l_max 22
_diffrn_reflns_limit_l_min -22
_diffrn_reflns_number 15830
_diffrn_reflns_theta_full 25.50
_diffrn_reflns_theta_max 25.50
_diffrn_reflns_theta_min 2.72
_exptl_absorpt_coefficient_mu 0.500
_exptl_absorpt_correction_T_max 0.82
_exptl_absorpt_correction_T_min 0.75
_exptl_absorpt_correction_type multi-scan
_exptl_crystal_colour 'dark red'
_exptl_crystal_density_diffrn 1.360
_exptl_crystal_density_method 'not measured'
_exptl_crystal_description block
_exptl_crystal_F_000 1024
_exptl_crystal_size_max 0.5
_exptl_crystal_size_mid 0.5
_exptl_crystal_size_min 0.4
_refine_diff_density_max 0.477
_refine_diff_density_min -0.413
_refine_diff_density_rms 0.059
_refine_ls_extinction_method none
_refine_ls_goodness_of_fit_ref 1.048
_refine_ls_hydrogen_treatment riding
_refine_ls_matrix_type full
_refine_ls_number_parameters 587
_refine_ls_number_reflns 8953
_refine_ls_number_restraints 0
_refine_ls_restrained_S_all 1.048
_refine_ls_R_factor_all 0.0373
_refine_ls_R_factor_gt 0.0284
_refine_ls_shift/su_max 0.001
_refine_ls_shift/su_mean 0.000
_refine_ls_structure_factor_coef Fsqd
_refine_ls_weighting_details 'calc w=1/[\s^2^(Fo^2^)+(0.0450P)^2^+0.0000P] where P=(Fo^2^+2Fc^2^)/3'
_refine_ls_weighting_scheme calc
_refine_ls_wR_factor_gt 0.0720
_refine_ls_wR_factor_ref 0.0738
_reflns_number_gt 7426
_reflns_number_total 8953
_reflns_threshold_expression >2sigma(I)
_cod_data_source_file om200849n_si_001.cif
_cod_data_source_block dppbPdPhNO2-PhOMe
_cod_original_cell_volume 2413.93(8)
_cod_original_sg_symbol_H-M P-1
_cod_database_code 4067865

loop_
_symmetry_equiv_pos_as_xyz
'x, y, z'
'-x, -y, -z'

loop_
_atom_site_label
_atom_site_type_symbol
_atom_site_fract_x
_atom_site_fract_y
_atom_site_fract_z
_atom_site_U_iso_or_equiv
_atom_site_adp_type
_atom_site_occupancy
_atom_site_symmetry_multiplicity
_atom_site_calc_flag
_atom_site_refinement_flags
Pd2 Pd 0.015592(17) 0.296779(12) 0.234413(9) 0.02198(6) Uani 1 1 d .
P1 P -0.16491(6) 0.19418(4) 0.26984(3) 0.02332(12) Uani 1 1 d .
P2 P -0.10136(6) 0.37444(4) 0.18393(3) 0.02325(12) Uani 1 1 d .
O1 O 0.4283(2) 0.44490(14) 0.62667(10) 0.0540(5) Uani 1 1 d .
O2 O 0.4093(2) 0.28861(15) 0.58847(11) 0.0589(6) Uani 1 1 d .
O3 O 0.23274(17) 0.22069(12) 0.08935(9) 0.0333(4) Uani 1 1 d .
O4 O 0.30029(17) 0.38687(11) 0.11949(9) 0.0321(4) Uani 1 1 d .
O5 O 0.51025(18) 0.35477(13) -0.16137(9) 0.0394(4) Uani 1 1 d .
N1 N 0.3972(2) 0.35851(17) 0.57524(12) 0.0388(5) Uani 1 1 d .
C1 C 0.3453(2) 0.33742(17) 0.49441(13) 0.0297(5) Uani 1 1 d .
C2 C 0.3324(2) 0.41466(18) 0.47734(14) 0.0326(5) Uani 1 1 d .
H2A H 0.3535 0.4811 0.5182 0.039 Uiso 1 1 calc R
C3 C 0.2883(2) 0.39372(17) 0.40005(14) 0.0309(5) Uani 1 1 d .
H3 H 0.2808 0.4468 0.3879 0.037 Uiso 1 1 calc R
C4 C 0.2542(2) 0.29623(16) 0.33892(13) 0.0244(5) Uani 1 1 d .
C5 C 0.2667(2) 0.22031(17) 0.35947(13) 0.0285(5) Uani 1 1 d .
H5 H 0.2425 0.1531 0.3194 0.034 Uiso 1 1 calc R
C6 C 0.3129(2) 0.24039(18) 0.43601(14) 0.0327(5) Uani 1 1 d .
H6 H 0.3224 0.1880 0.4485 0.039 Uiso 1 1 calc R
C7 C 0.2111(2) 0.27024(17) 0.25542(13) 0.0262(5) Uani 1 1 d .
H7 H 0.2154 0.2024 0.2179 0.031 Uiso 1 1 calc R
C8 C 0.2382(2) 0.34114(17) 0.22232(13) 0.0250(5) Uani 1 1 d .
H8 H 0.2968 0.4119 0.2582 0.030 Uiso 1 1 calc R
C9 C 0.2542(2) 0.30603(17) 0.13835(13) 0.0262(5) Uani 1 1 d .
C10 C 0.3432(2) 0.37001(16) 0.04449(13) 0.0266(5) Uani 1 1 d .
C11 C 0.2797(2) 0.40077(17) -0.00284(14) 0.0318(5) Uani 1 1 d .
H11 H 0.2003 0.4253 0.0125 0.038 Uiso 1 1 calc R
C12 C 0.3310(2) 0.39626(17) -0.07291(14) 0.0325(5) Uani 1 1 d .
H12 H 0.2874 0.4181 -0.1055 0.039 Uiso 1 1 calc R
C13 C 0.4465(2) 0.35969(17) -0.09527(13) 0.0282(5) Uani 1 1 d .
C14 C 0.5068(2) 0.32621(17) -0.04815(13) 0.0290(5) Uani 1 1 d .
H14 H 0.5839 0.2992 -0.0641 0.035 Uiso 1 1 calc R
C15 C 0.4562(2) 0.33166(17) 0.02151(13) 0.0284(5) Uani 1 1 d .
H15 H 0.4988 0.3091 0.0539 0.034 Uiso 1 1 calc R
C16 C 0.4491(3) 0.3842(2) -0.21409(15) 0.0480(7) Uani 1 1 d .
H16A H 0.3479 0.3426 -0.2331 0.072 Uiso 1 1 calc R
H16B H 0.5028 0.3752 -0.2594 0.072 Uiso 1 1 calc R
H16C H 0.4544 0.4552 -0.1860 0.072 Uiso 1 1 calc R
C17 C -0.1458(2) 0.06988(16) 0.24350(13) 0.0260(5) Uani 1 1 d .
C18 C -0.1869(3) -0.00340(18) 0.16518(14) 0.0385(6) Uani 1 1 d .
H18 H -0.2237 0.0121 0.1261 0.046 Uiso 1 1 calc R
C19 C -0.1747(3) -0.09812(19) 0.14387(16) 0.0469(7) Uani 1 1 d .
H19 H -0.2041 -0.1476 0.0905 0.056 Uiso 1 1 calc R
C20 C -0.1199(3) -0.12086(19) 0.20002(17) 0.0426(6) Uani 1 1 d .
H20 H -0.1128 -0.1864 0.1855 0.051 Uiso 1 1 calc R
C21 C -0.0756(3) -0.04893(19) 0.27675(16) 0.0386(6) Uani 1 1 d .
H21 H -0.0358 -0.0642 0.3152 0.046 Uiso 1 1 calc R
C22 C -0.0889(2) 0.04657(17) 0.29863(14) 0.0314(5) Uani 1 1 d .
H22 H -0.0584 0.0960 0.3520 0.038 Uiso 1 1 calc R
C23 C -0.1838(2) 0.23985(16) 0.37516(13) 0.0265(5) Uani 1 1 d .
C24 C -0.2938(3) 0.18780(19) 0.40341(14) 0.0370(6) Uani 1 1 d .
H24 H -0.3596 0.1248 0.3678 0.044 Uiso 1 1 calc R
C25 C -0.3073(3) 0.2279(2) 0.48373(16) 0.0471(7) Uani 1 1 d .
H25 H -0.3839 0.1930 0.5026 0.057 Uiso 1 1 calc R
C26 C -0.2109(4) 0.3174(2) 0.53565(16) 0.0535(8) Uani 1 1 d .
H26 H -0.2202 0.3440 0.5905 0.064 Uiso 1 1 calc R
C27 C -0.1010(3) 0.3687(2) 0.50889(16) 0.0549(8) Uani 1 1 d .
H27 H -0.0340 0.4306 0.5452 0.066 Uiso 1 1 calc R
C28 C -0.0873(3) 0.33035(19) 0.42854(14) 0.0381(6) Uani 1 1 d .
H28 H -0.0112 0.3665 0.4102 0.046 Uiso 1 1 calc R
C29 C -0.3501(2) 0.15905(17) 0.22080(14) 0.0293(5) Uani 1 1 d .
H29A H -0.3464 0.1431 0.1639 0.035 Uiso 1 1 calc R
H29B H -0.4090 0.0968 0.2240 0.035 Uiso 1 1 calc R
C30 C -0.4269(2) 0.23860(18) 0.25485(14) 0.0336(5) Uani 1 1 d .
H30A H -0.5197 0.2147 0.2202 0.040 Uiso 1 1 calc R
H30B H -0.4498 0.2435 0.3077 0.040 Uiso 1 1 calc R
C31 C -0.3444(2) 0.34395(17) 0.26379(13) 0.0301(5) Uani 1 1 d .
H31A H -0.2579 0.3722 0.3041 0.036 Uiso 1 1 calc R
H31B H -0.4064 0.3877 0.2836 0.036 Uiso 1 1 calc R
C32 C -0.2966(2) 0.34633(16) 0.18626(13) 0.0257(5) Uani 1 1 d .
H32A H -0.3282 0.3977 0.1775 0.031 Uiso 1 1 calc R
H32B H -0.3464 0.2801 0.1417 0.031 Uiso 1 1 calc R
C33 C -0.0939(2) 0.34075(16) 0.07859(12) 0.0244(5) Uani 1 1 d .
C34 C -0.0768(2) 0.24823(17) 0.03157(13) 0.0287(5) Uani 1 1 d .
H34 H -0.0607 0.2073 0.0556 0.034 Uiso 1 1 calc R
C35 C -0.0828(2) 0.21474(18) -0.04988(13) 0.0335(5) Uani 1 1 d .
H35 H -0.0721 0.1508 -0.0814 0.040 Uiso 1 1 calc R
C36 C -0.1042(2) 0.27402(18) -0.08538(14) 0.0343(6) Uani 1 1 d .
H36 H -0.1085 0.2510 -0.1413 0.041 Uiso 1 1 calc R
C37 C -0.1195(2) 0.36693(18) -0.03920(13) 0.0322(5) Uani 1 1 d .
H37 H -0.1330 0.4083 -0.0633 0.039 Uiso 1 1 calc R
C38 C -0.1152(2) 0.39996(17) 0.04215(13) 0.0286(5) Uani 1 1 d .
H38 H -0.1269 0.4636 0.0734 0.034 Uiso 1 1 calc R
C39 C -0.0328(2) 0.51199(16) 0.22930(12) 0.0246(5) Uani 1 1 d .
C40 C 0.1070(2) 0.55871(17) 0.22099(13) 0.0300(5) Uani 1 1 d .
H40 H 0.1647 0.5188 0.1927 0.036 Uiso 1 1 calc R
C41 C 0.1624(3) 0.66215(18) 0.25332(14) 0.0383(6) Uani 1 1 d .
H41 H 0.2572 0.6933 0.2464 0.046 Uiso 1 1 calc R
C42 C 0.0799(3) 0.72058(18) 0.29584(15) 0.0430(6) Uani 1 1 d .
H42 H 0.1184 0.7920 0.3184 0.052 Uiso 1 1 calc R
C43 C -0.0572(3) 0.67572(18) 0.30548(15) 0.0417(6) Uani 1 1 d .
H43 H -0.1132 0.7162 0.3350 0.050 Uiso 1 1 calc R
C44 C -0.1147(3) 0.57155(17) 0.27240(13) 0.0341(5) Uani 1 1 d .
H44 H -0.2099 0.5409 0.2792 0.041 Uiso 1 1 calc R
C45 C 0.4989(3) 0.9061(2) 0.3568(3) 0.0690(10) Uani 1 1 d .
H45 H 0.5531 0.8890 0.3888 0.083 Uiso 1 1 calc R
C46 C 0.3974(3) 0.9508(2) 0.38707(18) 0.0555(8) Uani 1 1 d .
H46 H 0.3801 0.9645 0.4401 0.067 Uiso 1 1 calc R
C47 C 0.3209(3) 0.9757(2) 0.3420(2) 0.0548(8) Uani 1 1 d .
H47 H 0.2508 1.0076 0.3638 0.066 Uiso 1 1 calc R
C48 C 0.3428(4) 0.9558(2) 0.2664(2) 0.0699(10) Uani 1 1 d .
H48 H 0.2873 0.9730 0.2352 0.084 Uiso 1 1 calc R
C49 C 0.4426(5) 0.9118(3) 0.2348(2) 0.0838(13) Uani 1 1 d .
H49 H 0.4577 0.8986 0.1816 0.101 Uiso 1 1 calc R
C50 C 0.5237(4) 0.8855(2) 0.2792(3) 0.0833(13) Uani 1 1 d .
H50 H 0.5943 0.8543 0.2572 0.100 Uiso 1 1 calc R
C51 C 0.5683(3) 0.92788(19) -0.01559(15) 0.0428(6) Uani 1 1 d .
H51 H 0.6151 0.8780 -0.0266 0.051 Uiso 1 1 calc R
C52 C 0.4427(3) 0.9197(2) 0.01795(16) 0.0438(6) Uani 1 1 d .
H52 H 0.4031 0.8645 0.0307 0.053 Uiso 1 1 calc R
C53 C 0.3745(3) 0.9917(2) 0.03298(15) 0.0452(7) Uani 1 1 d .
H53 H 0.2873 0.9856 0.0555 0.054 Uiso 1 1 calc R
C54 C 0.1297(3) 0.0734(2) 0.53209(17) 0.0537(8) Uani 1 1 d .
H54 H 0.2202 0.1245 0.5544 0.064 Uiso 1 1 calc R
C55 C 0.0156(3) 0.0959(2) 0.50981(15) 0.0484(7) Uani 1 1 d .
H55 H 0.0266 0.1626 0.5167 0.058 Uiso 1 1 calc R
C56 C -0.1143(3) 0.0228(2) 0.47760(17) 0.0504(7) Uani 1 1 d .
H56 H -0.1939 0.0384 0.4619 0.060 Uiso 1 1 calc R

loop_
_atom_site_aniso_label
_atom_site_aniso_U_11
_atom_site_aniso_U_22
_atom_site_aniso_U_33
_atom_site_aniso_U_23
_atom_site_aniso_U_13
_atom_site_aniso_U_12
Pd2 0.02022(9) 0.02681(10) 0.02176(9) 0.01263(7) 0.00332(6) 0.00814(7)
P1 0.0225(3) 0.0265(3) 0.0221(3) 0.0118(2) 0.0030(2) 0.0071(2)
P2 0.0235(3) 0.0262(3) 0.0221(3) 0.0113(2) 0.0030(2) 0.0093(2)
O1 0.0777(14) 0.0440(11) 0.0277(10) 0.0068(9) -0.0004(9) 0.0143(10)
O2 0.0946(16) 0.0505(12) 0.0336(10) 0.0225(10) -0.0045(10) 0.0191(11)
O3 0.0381(9) 0.0306(9) 0.0344(9) 0.0153(8) 0.0119(7) 0.0131(7)
O4 0.0437(10) 0.0273(9) 0.0306(9) 0.0162(7) 0.0162(7) 0.0129(7)
O5 0.0501(11) 0.0507(11) 0.0270(9) 0.0211(8) 0.0127(8) 0.0230(9)
N1 0.0411(12) 0.0439(14) 0.0275(11) 0.0138(11) 0.0060(9) 0.0096(10)
C1 0.0273(12) 0.0367(14) 0.0246(12) 0.0145(11) 0.0038(9) 0.0071(10)
C2 0.0303(13) 0.0299(13) 0.0313(13) 0.0085(11) 0.0027(10) 0.0075(10)
C3 0.0293(12) 0.0316(13) 0.0368(13) 0.0179(11) 0.0028(10) 0.0119(10)
C4 0.0158(10) 0.0322(12) 0.0286(12) 0.0153(10) 0.0049(9) 0.0089(9)
C5 0.0316(12) 0.0284(12) 0.0265(12) 0.0123(10) 0.0049(9) 0.0103(10)
C6 0.0370(13) 0.0344(13) 0.0333(13) 0.0198(11) 0.0057(10) 0.0128(11)
C7 0.0202(11) 0.0332(13) 0.0307(12) 0.0165(10) 0.0057(9) 0.0117(9)
C8 0.0192(10) 0.0309(12) 0.0280(12) 0.0150(10) 0.0050(9) 0.0088(9)
C9 0.0194(11) 0.0310(13) 0.0339(13) 0.0182(11) 0.0081(9) 0.0098(9)
C10 0.0272(12) 0.0258(12) 0.0247(11) 0.0114(10) 0.0053(9) 0.0042(9)
C11 0.0281(12) 0.0332(13) 0.0394(14) 0.0175(11) 0.0096(10) 0.0143(10)
C12 0.0346(13) 0.0361(14) 0.0319(13) 0.0190(11) 0.0006(10) 0.0122(11)
C13 0.0302(12) 0.0305(12) 0.0218(11) 0.0114(10) 0.0029(9) 0.0063(10)
C14 0.0238(11) 0.0335(13) 0.0304(12) 0.0135(10) 0.0032(9) 0.0105(10)
C15 0.0272(12) 0.0331(13) 0.0285(12) 0.0167(10) 0.0003(9) 0.0093(10)
C16 0.0591(18) 0.0620(18) 0.0276(13) 0.0251(13) 0.0021(12) 0.0173(15)
C17 0.0234(11) 0.0266(12) 0.0259(12) 0.0099(10) 0.0046(9) 0.0069(9)
C18 0.0398(14) 0.0419(15) 0.0291(13) 0.0075(11) -0.0016(11) 0.0177(12)
C19 0.0424(15) 0.0364(15) 0.0434(16) -0.0031(12) 0.0014(12) 0.0164(12)
C20 0.0386(14) 0.0309(14) 0.0590(18) 0.0162(13) 0.0164(13) 0.0163(12)
C21 0.0398(14) 0.0408(15) 0.0479(16) 0.0259(13) 0.0147(12) 0.0204(12)
C22 0.0303(12) 0.0342(14) 0.0307(13) 0.0140(11) 0.0077(10) 0.0116(10)
C23 0.0316(12) 0.0282(12) 0.0253(11) 0.0136(10) 0.0069(9) 0.0142(10)
C24 0.0432(15) 0.0386(14) 0.0330(13) 0.0197(12) 0.0111(11) 0.0117(12)
C25 0.0619(18) 0.0571(18) 0.0436(16) 0.0340(15) 0.0287(14) 0.0302(15)
C26 0.082(2) 0.063(2) 0.0268(14) 0.0197(14) 0.0186(15) 0.0384(18)
C27 0.074(2) 0.0460(17) 0.0285(14) 0.0033(13) 0.0015(14) 0.0144(15)
C28 0.0442(15) 0.0387(14) 0.0297(13) 0.0137(11) 0.0057(11) 0.0117(12)
C29 0.0208(11) 0.0325(13) 0.0353(13) 0.0178(11) -0.0005(9) 0.0046(9)
C30 0.0245(12) 0.0452(15) 0.0408(14) 0.0264(12) 0.0083(10) 0.0129(11)
C31 0.0261(12) 0.0367(13) 0.0335(13) 0.0157(11) 0.0082(10) 0.0176(10)
C32 0.0228(11) 0.0272(12) 0.0307(12) 0.0151(10) 0.0000(9) 0.0090(9)
C33 0.0205(11) 0.0267(12) 0.0251(11) 0.0122(10) 0.0021(9) 0.0046(9)
C34 0.0294(12) 0.0297(12) 0.0296(12) 0.0147(10) 0.0049(9) 0.0099(10)
C35 0.0360(13) 0.0331(13) 0.0280(12) 0.0097(11) 0.0088(10) 0.0109(11)
C36 0.0292(12) 0.0461(15) 0.0235(12) 0.0143(11) 0.0049(10) 0.0068(11)
C37 0.0314(13) 0.0420(14) 0.0316(13) 0.0237(12) 0.0043(10) 0.0118(11)
C38 0.0308(12) 0.0312(13) 0.0274(12) 0.0136(10) 0.0044(9) 0.0134(10)
C39 0.0311(12) 0.0233(11) 0.0206(11) 0.0098(9) -0.0007(9) 0.0100(9)
C40 0.0329(13) 0.0340(13) 0.0264(12) 0.0153(10) 0.0030(10) 0.0115(10)
C41 0.0368(14) 0.0381(15) 0.0340(14) 0.0173(12) -0.0030(11) 0.0004(11)
C42 0.0555(17) 0.0241(13) 0.0398(15) 0.0091(11) -0.0104(13) 0.0061(12)
C43 0.0467(16) 0.0314(14) 0.0386(15) 0.0053(11) -0.0010(12) 0.0149(12)
C44 0.0338(13) 0.0330(14) 0.0315(13) 0.0092(11) 0.0015(10) 0.0119(11)
C45 0.0419(18) 0.055(2) 0.103(3) 0.037(2) -0.0154(19) 0.0000(15)
C46 0.0518(18) 0.0551(19) 0.0478(18) 0.0209(15) 0.0046(14) 0.0017(15)
C47 0.0456(17) 0.0343(16) 0.070(2) 0.0122(15) 0.0015(15) 0.0069(13)
C48 0.093(3) 0.0394(18) 0.060(2) 0.0229(17) -0.017(2) -0.0056(18)
C49 0.112(3) 0.042(2) 0.049(2) 0.0025(17) 0.025(2) -0.021(2)
C50 0.045(2) 0.0359(18) 0.131(4) 0.005(2) 0.036(2) 0.0034(15)
C51 0.0420(15) 0.0368(15) 0.0427(15) 0.0074(12) -0.0071(12) 0.0173(12)
C52 0.0454(16) 0.0390(15) 0.0443(16) 0.0187(13) -0.0028(12) 0.0083(12)
C53 0.0347(14) 0.0490(17) 0.0406(15) 0.0099(13) 0.0048(12) 0.0111(13)
C54 0.0539(18) 0.057(2) 0.0442(17) 0.0285(15) -0.0033(14) -0.0010(15)
C55 0.081(2) 0.0387(16) 0.0304(14) 0.0164(12) 0.0151(14) 0.0235(16)
C56 0.0517(18) 0.070(2) 0.0491(17) 0.0381(16) 0.0186(14) 0.0286(16)

loop_
_atom_type_symbol
_atom_type_description
_atom_type_scat_dispersion_real
_atom_type_scat_dispersion_imag
_atom_type_scat_source
C C 0.0033 0.0016 'International Tables Vol C Tables 4.2.6.8 and 6.1.1.4'
H H 0.0000 0.0000 'International Tables Vol C Tables 4.2.6.8 and 6.1.1.4'
N N 0.0061 0.0033 'International Tables Vol C Tables 4.2.6.8 and 6.1.1.4'
O O 0.0106 0.0060 'International Tables Vol C Tables 4.2.6.8 and 6.1.1.4'
P P 0.1023 0.0942 'International Tables Vol C Tables 4.2.6.8 and 6.1.1.4'
Pd Pd -0.9988 1.0072 'International Tables Vol C Tables 4.2.6.8 and 6.1.1.4'

loop_
_geom_angle_atom_site_label_1
_geom_angle_atom_site_label_2
_geom_angle_atom_site_label_3
_geom_angle
_geom_angle_site_symmetry_1
_geom_angle_site_symmetry_3
C7 Pd2 C8 39.08(8) . .
C7 Pd2 P2 147.84(6) . .
C8 Pd2 P2 108.83(6) . .
C7 Pd2 P1 107.32(6) . .
C8 Pd2 P1 146.35(6) . .
P2 Pd2 P1 104.63(2) . .
C23 P1 C17 103.84(10) . .
C23 P1 C29 103.49(10) . .
C17 P1 C29 100.79(10) . .
C23 P1 Pd2 116.75(7) . .
C17 P1 Pd2 113.36(7) . .
C29 P1 Pd2 116.60(7) . .
C33 P2 C39 103.20(10) . .
C33 P2 C32 101.02(9) . .
C39 P2 C32 103.91(10) . .
C33 P2 Pd2 114.00(7) . .
C39 P2 Pd2 115.67(7) . .
C32 P2 Pd2 117.06(7) . .
C9 O4 C10 118.52(16) . .
C13 O5 C16 117.86(19) . .
O1 N1 O2 122.8(2) . .
O1 N1 C1 118.8(2) . .
O2 N1 C1 118.5(2) . .
C6 C1 C2 121.3(2) . .
C6 C1 N1 118.8(2) . .
C2 C1 N1 119.9(2) . .
C3 C2 C1 118.9(2) . .
C3 C2 H2A 120.6 . .
C1 C2 H2A 120.6 . .
C2 C3 C4 121.7(2) . .
C2 C3 H3 119.1 . .
C4 C3 H3 119.1 . .
C5 C4 C3 117.2(2) . .
C5 C4 C7 118.7(2) . .
C3 C4 C7 124.03(19) . .
C6 C5 C4 121.7(2) . .
C6 C5 H5 119.1 . .
C4 C5 H5 119.1 . .
C5 C6 C1 119.2(2) . .
C5 C6 H6 120.4 . .
C1 C6 H6 120.4 . .
C8 C7 C4 124.2(2) . .
C8 C7 Pd2 70.64(11) . .
C4 C7 Pd2 113.73(14) . .
C8 C7 H7 113.7 . .
C4 C7 H7 113.7 . .
Pd2 C7 H7 113.7 . .
C7 C8 C9 118.25(19) . .
C7 C8 Pd2 70.29(11) . .
C9 C8 Pd2 109.61(14) . .
C7 C8 H8 116.6 . .
C9 C8 H8 116.6 . .
Pd2 C8 H8 116.6 . .
O3 C9 O4 121.8(2) . .
O3 C9 C8 128.1(2) . .
O4 C9 C8 110.11(19) . .
C11 C10 C15 120.2(2) . .
C11 C10 O4 118.75(19) . .
C15 C10 O4 120.80(19) . .
C10 C11 C12 120.3(2) . .
C10 C11 H11 119.9 . .
C12 C11 H11 119.9 . .
C11 C12 C13 119.6(2) . .
C11 C12 H12 120.2 . .
C13 C12 H12 120.2 . .
O5 C13 C14 115.24(19) . .
O5 C13 C12 125.21(19) . .
C14 C13 C12 119.5(2) . .
C15 C14 C13 120.5(2) . .
C15 C14 H14 119.7 . .
C13 C14 H14 119.7 . .
C14 C15 C10 119.8(2) . .
C14 C15 H15 120.1 . .
C10 C15 H15 120.1 . .
O5 C16 H16A 109.5 . .
O5 C16 H16B 109.5 . .
H16A C16 H16B 109.5 . .
O5 C16 H16C 109.5 . .
H16A C16 H16C 109.5 . .
H16B C16 H16C 109.5 . .
C22 C17 C18 118.5(2) . .
C22 C17 P1 121.82(17) . .
C18 C17 P1 119.62(17) . .
C19 C18 C17 120.8(2) . .
C19 C18 H18 119.6 . .
C17 C18 H18 119.6 . .
C20 C19 C18 120.0(2) . .
C20 C19 H19 120.0 . .
C18 C19 H19 120.0 . .
C21 C20 C19 119.9(2) . .
C21 C20 H20 120.0 . .
C19 C20 H20 120.0 . .
C20 C21 C22 120.2(2) . .
C20 C21 H21 119.9 . .
C22 C21 H21 119.9 . .
C17 C22 C21 120.5(2) . .
C17 C22 H22 119.7 . .
C21 C22 H22 119.7 . .
C28 C23 C24 118.9(2) . .
C28 C23 P1 118.90(17) . .
C24 C23 P1 122.23(18) . .
C25 C24 C23 120.0(2) . .
C25 C24 H24 120.0 . .
C23 C24 H24 120.0 . .
C26 C25 C24 120.3(3) . .
C26 C25 H25 119.9 . .
C24 C25 H25 119.9 . .
C27 C26 C25 120.3(2) . .
C27 C26 H26 119.9 . .
C25 C26 H26 119.9 . .
C26 C27 C28 120.1(3) . .
C26 C27 H27 119.9 . .
C28 C27 H27 119.9 . .
C23 C28 C27 120.4(2) . .
C23 C28 H28 119.8 . .
C27 C28 H28 119.8 . .
C30 C29 P1 115.68(16) . .
C30 C29 H29A 108.4 . .
P1 C29 H29A 108.4 . .
C30 C29 H29B 108.4 . .
P1 C29 H29B 108.4 . .
H29A C29 H29B 107.4 . .
C31 C30 C29 116.19(18) . .
C31 C30 H30A 108.2 . .
C29 C30 H30A 108.2 . .
C31 C30 H30B 108.2 . .
C29 C30 H30B 108.2 . .
H30A C30 H30B 107.4 . .
C30 C31 C32 113.58(19) . .
C30 C31 H31A 108.9 . .
C32 C31 H31A 108.9 . .
C30 C31 H31B 108.9 . .
C32 C31 H31B 108.9 . .
H31A C31 H31B 107.7 . .
C31 C32 P2 114.53(14) . .
C31 C32 H32A 108.6 . .
P2 C32 H32A 108.6 . .
C31 C32 H32B 108.6 . .
P2 C32 H32B 108.6 . .
H32A C32 H32B 107.6 . .
C34 C33 C38 118.5(2) . .
C34 C33 P2 118.24(16) . .
C38 C33 P2 123.12(16) . .
C35 C34 C33 120.9(2) . .
C35 C34 H34 119.6 . .
C33 C34 H34 119.6 . .
C36 C35 C34 120.2(2) . .
C36 C35 H35 119.9 . .
C34 C35 H35 119.9 . .
C35 C36 C37 119.6(2) . .
C35 C36 H36 120.2 . .
C37 C36 H36 120.2 . .
C36 C37 C38 120.2(2) . .
C36 C37 H37 119.9 . .
C38 C37 H37 119.9 . .
C37 C38 C33 120.6(2) . .
C37 C38 H38 119.7 . .
C33 C38 H38 119.7 . .
C44 C39 C40 118.9(2) . .
C44 C39 P2 122.39(17) . .
C40 C39 P2 118.66(16) . .
C41 C40 C39 120.7(2) . .
C41 C40 H40 119.7 . .
C39 C40 H40 119.7 . .
C40 C41 C42 119.9(2) . .
C40 C41 H41 120.1 . .
C42 C41 H41 120.1 . .
C43 C42 C41 120.1(2) . .
C43 C42 H42 119.9 . .
C41 C42 H42 119.9 . .
C42 C43 C44 120.4(2) . .
C42 C43 H43 119.8 . .
C44 C43 H43 119.8 . .
C43 C44 C39 119.9(2) . .
C43 C44 H44 120.0 . .
C39 C44 H44 120.0 . .
C46 C45 C50 119.9(3) . .
C46 C45 H45 120.0 . .
C50 C45 H45 120.0 . .
C47 C46 C45 120.2(3) . .
C47 C46 H46 119.9 . .
C45 C46 H46 119.9 . .
C48 C47 C46 120.8(3) . .
C48 C47 H47 119.6 . .
C46 C47 H47 119.6 . .
C49 C48 C47 120.5(3) . .
C49 C48 H48 119.8 . .
C47 C48 H48 119.8 . .
C48 C49 C50 120.5(3) . .
C48 C49 H49 119.8 . .
C50 C49 H49 119.8 . .
C49 C50 C45 118.2(3) . .
C49 C50 H50 120.9 . .
C45 C50 H50 120.9 . .
C53 C51 C52 119.7(2) 2_675 .
C53 C51 H51 120.2 2_675 .
C52 C51 H51 120.2 . .
C51 C52 C53 119.9(3) . .
C51 C52 H52 120.1 . .
C53 C52 H52 120.1 . .
C51 C53 C52 120.4(3) 2_675 .
C51 C53 H53 119.8 2_675 .
C52 C53 H53 119.8 . .
C55 C54 C56 120.2(3) . 2_556
C55 C54 H54 119.9 . .
C56 C54 H54 119.9 2_556 .
C54 C55 C56 120.1(3) . .
C54 C55 H55 120.0 . .
C56 C55 H55 120.0 . .
C55 C56 C54 119.7(3) . 2_556
C55 C56 H56 120.1 . .
C54 C56 H56 120.1 2_556 .

loop_
_geom_bond_atom_site_label_1
_geom_bond_atom_site_label_2
_geom_bond_distance
_geom_bond_site_symmetry_2
Pd2 C7 2.124(2) .
Pd2 C8 2.128(2) .
Pd2 P2 2.2952(5) .
Pd2 P1 2.3062(6) .
P1 C23 1.826(2) .
P1 C17 1.827(2) .
P1 C29 1.846(2) .
P2 C33 1.823(2) .
P2 C39 1.827(2) .
P2 C32 1.835(2) .
O1 N1 1.221(3) .
O2 N1 1.229(3) .
O3 C9 1.205(3) .
O4 C9 1.381(3) .
O4 C10 1.404(2) .
O5 C13 1.369(3) .
O5 C16 1.426(3) .
N1 C1 1.459(3) .
C1 C6 1.378(3) .
C1 C2 1.382(3) .
C2 C3 1.378(3) .
C2 H2A 0.9500 .
C3 C4 1.400(3) .
C3 H3 0.9500 .
C4 C5 1.400(3) .
C4 C7 1.465(3) .
C5 C6 1.373(3) .
C5 H5 0.9500 .
C6 H6 0.9500 .
C7 C8 1.422(3) .
C7 H7 1.0000 .
C8 C9 1.458(3) .
C8 H8 1.0000 .
C10 C11 1.371(3) .
C10 C15 1.383(3) .
C11 C12 1.385(3) .
C11 H11 0.9500 .
C12 C13 1.389(3) .
C12 H12 0.9500 .
C13 C14 1.383(3) .
C14 C15 1.372(3) .
C14 H14 0.9500 .
C15 H15 0.9500 .
C16 H16A 0.9800 .
C16 H16B 0.9800 .
C16 H16C 0.9800 .
C17 C22 1.377(3) .
C17 C18 1.395(3) .
C18 C19 1.380(3) .
C18 H18 0.9500 .
C19 C20 1.378(4) .
C19 H19 0.9500 .
C20 C21 1.370(4) .
C20 H20 0.9500 .
C21 C22 1.394(3) .
C21 H21 0.9500 .
C22 H22 0.9500 .
C23 C28 1.385(3) .
C23 C24 1.391(3) .
C24 C25 1.390(3) .
C24 H24 0.9500 .
C25 C26 1.368(4) .
C25 H25 0.9500 .
C26 C27 1.368(4) .
C26 H26 0.9500 .
C27 C28 1.391(3) .
C27 H27 0.9500 .
C28 H28 0.9500 .
C29 C30 1.528(3) .
C29 H29A 0.9900 .
C29 H29B 0.9900 .
C30 C31 1.525(3) .
C30 H30A 0.9900 .
C30 H30B 0.9900 .
C31 C32 1.534(3) .
C31 H31A 0.9900 .
C31 H31B 0.9900 .
C32 H32A 0.9900 .
C32 H32B 0.9900 .
C33 C34 1.387(3) .
C33 C38 1.392(3) .
C34 C35 1.384(3) .
C34 H34 0.9500 .
C35 C36 1.380(3) .
C35 H35 0.9500 .
C36 C37 1.381(3) .
C36 H36 0.9500 .
C37 C38 1.385(3) .
C37 H37 0.9500 .
C38 H38 0.9500 .
C39 C44 1.392(3) .
C39 C40 1.393(3) .
C40 C41 1.377(3) .
C40 H40 0.9500 .
C41 C42 1.383(4) .
C41 H41 0.9500 .
C42 C43 1.371(4) .
C42 H42 0.9500 .
C43 C44 1.387(3) .
C43 H43 0.9500 .
C44 H44 0.9500 .
C45 C46 1.357(5) .
C45 C50 1.388(6) .
C45 H45 0.9500 .
C46 C47 1.349(4) .
C46 H46 0.9500 .
C47 C48 1.348(5) .
C47 H47 0.9500 .
C48 C49 1.343(5) .
C48 H48 0.9500 .
C49 C50 1.383(6) .
C49 H49 0.9500 .
C50 H50 0.9500 .
C51 C53 1.370(4) 2_675
C51 C52 1.378(4) .
C51 H51 0.9500 .
C52 C53 1.380(4) .
C52 H52 0.9500 .
C53 C51 1.370(4) 2_675
C53 H53 0.9500 .
C54 C55 1.361(4) .
C54 C56 1.374(4) 2_556
C54 H54 0.9500 .
C55 C56 1.362(4) .
C55 H55 0.9500 .
C56 C54 1.374(4) 2_556
C56 H56 0.9500 .
